data_4089215
loop_
_publ_author_name
'Eedugurala, Naresh'
'Wang, Zhuoran'
'Yan, KaKing'
'Boteju, Kasuni C.'
'Chaudhary, Umesh'
'Kobayashi, Takeshi'
'Ellern, Arkady'
'Slowing, Igor I.'
'Pruski, Marek'
'Sadow, Aaron D.'

_publ_section_title
;
 \b-SiH-Containing Tris(silazido) Rare-Earth Complexes as Homogeneous and
 Grafted Single-Site Catalyst Precursors for Hydroamination
;
_journal_issue 6
_journal_name_full Organometallics
_journal_page_first 1142
_journal_paper_doi 10.1021/acs.organomet.6b00956
_journal_volume 36
_journal_year 2017
_chemical_formula_moiety 'C22 H56 Lu N3 O Si3'
_chemical_formula_sum 'C22 H56 Lu N3 O Si3'
_chemical_formula_weight 637.93
_space_group_crystal_system monoclinic
_space_group_IT_number 14
_space_group_name_Hall '-P 2yn'
_space_group_name_H-M_alt 'P 1 21/n 1'
_atom_sites_solution_hydrogens geom
_atom_sites_solution_primary direct
_atom_sites_solution_secondary difmap
_cell_angle_alpha 90
_cell_angle_beta 104.645(2)
_cell_angle_gamma 90
_cell_formula_units_Z 4
_cell_length_a 11.9537(17)
_cell_length_b 16.540(2)
_cell_length_c 16.687(2)
_cell_measurement_reflns_used 9876
_cell_measurement_temperature 173.(2)
_cell_measurement_theta_max 28.7460
_cell_measurement_theta_min 2.2551
_cell_volume 3192.1(7)
_computing_cell_refinement 'SAINT V7.66A (Bruker AXS, 2013)'
_computing_data_collection 'APEX2 Suite (Bruker AXS, 2013)'
_computing_data_reduction 'SAINT V7.66A (Bruker AXS, 2013)'
_computing_molecular_graphics 'XSHELL (Bruker AXS, 2007)'
_computing_publication_material 'APEX2 Suite (Bruker AXS, 2013)'
_computing_structure_refinement 'SHELXL-2013 (Sheldrick, 2013)'
_computing_structure_solution 'SHELXS-2013 (Sheldrick, 2013)'
_diffrn_ambient_temperature 173.(2)
_diffrn_detector_area_resol_mean 8.3333
_diffrn_measured_fraction_theta_full 0.992
_diffrn_measured_fraction_theta_max 0.992
_diffrn_measurement_device_type 'Bruker APEX-II CCD'
_diffrn_measurement_method ' full spere \w scans'
_diffrn_radiation_monochromator graphite
_diffrn_radiation_type 'MoK\a '
_diffrn_radiation_wavelength 0.71073
_diffrn_reflns_av_R_equivalents 0.0379
_diffrn_reflns_av_unetI/netI 0.0314
_diffrn_reflns_limit_h_max 16
_diffrn_reflns_limit_h_min -16
_diffrn_reflns_limit_k_max 22
_diffrn_reflns_limit_k_min -22
_diffrn_reflns_limit_l_max 22
_diffrn_reflns_limit_l_min -22
_diffrn_reflns_number 33770
_diffrn_reflns_theta_full 28.76
_diffrn_reflns_theta_max 28.76
_diffrn_reflns_theta_min 1.76
_diffrn_source 'X-ray tuve'
_diffrn_source_type 'Sealed tube'
_exptl_absorpt_coefficient_mu 3.222
_exptl_absorpt_correction_T_max 0.74
_exptl_absorpt_correction_T_min 0.48
_exptl_absorpt_correction_type multi-scan
_exptl_absorpt_process_details 'SADABS (Bruker, 2013)'
_exptl_crystal_colour colourless
_exptl_crystal_density_diffrn 1.327
_exptl_crystal_density_method 'not measured'
_exptl_crystal_description block
_exptl_crystal_F_000 1320
_exptl_crystal_size_max 0.250
_exptl_crystal_size_mid 0.250
_exptl_crystal_size_min 0.100
_refine_diff_density_max 0.567
_refine_diff_density_min -0.559
_refine_ls_extinction_method none
_refine_ls_goodness_of_fit_ref 1.057
_refine_ls_hydrogen_treatment mixed
_refine_ls_matrix_type full
_refine_ls_number_parameters 304
_refine_ls_number_reflns 8241
_refine_ls_number_restraints 0
_refine_ls_restrained_S_all 1.057
_refine_ls_R_factor_all 0.0262
_refine_ls_R_factor_gt 0.0204
_refine_ls_shift/su_max 0.005
_refine_ls_shift/su_mean 0.000
_refine_ls_structure_factor_coef Fsqd
_refine_ls_weighting_details 'w=1/[\s^2^(Fo^2^)+(0.0192P)^2^+1.6472P] where P=(Fo^2^+2Fc^2^)/3'
_refine_ls_weighting_scheme calc
_refine_ls_wR_factor_gt 0.0462
_refine_ls_wR_factor_ref 0.0541
_reflns_number_gt 7184
_reflns_number_total 8241
_reflns_threshold_expression 'I > 2\s(I)'
_cod_data_source_file om6b00956_si_002.cif
_cod_data_source_block 3THF_LuNSiHTHF
_cod_original_cell_volume 3192.1(8)
_cod_database_code 4089215

loop_
_space_group_symop_operation_xyz
'x, y, z'
'-x+1/2, y+1/2, -z+1/2'
'-x, -y, -z'
'x-1/2, -y-1/2, z-1/2'

loop_
_atom_site_type_symbol
_atom_site_label
_atom_site_fract_x
_atom_site_fract_y
_atom_site_fract_z
_atom_site_U_iso_or_equiv
_atom_site_adp_type
_atom_site_calc_flag
_atom_site_refinement_flags_adp
_atom_site_refinement_flags_occupancy
_atom_site_refinement_flags_posn
_atom_site_occupancy
_atom_site_disorder_assembly
_atom_site_disorder_group
Lu Lu1 0.42814(2) 0.35531(2) 0.70368(2) 0.01876(3) Uani d . . . 1 . .
Si Si1 0.50100(5) 0.51833(4) 0.77684(4) 0.02388(13) Uani d . . . 1 . .
H H1S 0.401(2) 0.4958(16) 0.7130(15) 0.029 Uiso d U . . 1 . .
Si Si2 0.57641(6) 0.30308(4) 0.58697(5) 0.02964(15) Uani d . . . 1 . .
H H2S 0.567(2) 0.3871(17) 0.6159(17) 0.036 Uiso d U . . 1 . .
Si Si3 0.35375(6) 0.27667(4) 0.84260(5) 0.03079(15) Uani d . . . 1 . .
H H3S 0.459(2) 0.2623(16) 0.8132(17) 0.037 Uiso d U . . 1 . .
C C1 0.6816(2) 0.41184(15) 0.84139(17) 0.0318(6) Uani d . . . 1 . .
C C2 0.7044(3) 0.46034(19) 0.92222(19) 0.0504(8) Uani d . . . 1 . .
H H2A 0.6981 0.5183 0.9095 0.076 Uiso calc U . R 1 . .
H H2B 0.7824 0.4483 0.9561 0.076 Uiso calc U . R 1 . .
H H2C 0.6475 0.4454 0.9528 0.076 Uiso calc U . R 1 . .
C C3 0.7711(2) 0.43610(19) 0.7943(2) 0.0494(8) Uani d . . . 1 . .
H H3A 0.7585 0.4045 0.7432 0.074 Uiso calc U . R 1 . .
H H3B 0.849 0.4256 0.829 0.074 Uiso calc U . R 1 . .
H H3C 0.763 0.4938 0.7807 0.074 Uiso calc U . R 1 . .
C C4 0.6973(2) 0.32227(17) 0.8623(2) 0.0462(8) Uani d . . . 1 . .
H H4A 0.6444 0.3063 0.8958 0.069 Uiso calc U . R 1 . .
H H4B 0.7772 0.3123 0.8936 0.069 Uiso calc U . R 1 . .
H H4C 0.6803 0.2906 0.811 0.069 Uiso calc U . R 1 . .
C C5 0.5777(3) 0.60169(16) 0.7380(2) 0.0429(7) Uani d . . . 1 . .
H H5A 0.6433 0.6198 0.7824 0.064 Uiso calc U . R 1 . .
H H5B 0.5244 0.6469 0.7198 0.064 Uiso calc U . R 1 . .
H H5C 0.6059 0.5822 0.6912 0.064 Uiso calc U . R 1 . .
C C6 0.4404(3) 0.56037(19) 0.86059(19) 0.0457(7) Uani d . . . 1 . .
H H6A 0.397 0.5182 0.8809 0.069 Uiso calc U . R 1 . .
H H6B 0.3887 0.6056 0.8387 0.069 Uiso calc U . R 1 . .
H H6C 0.5037 0.5795 0.9062 0.069 Uiso calc U . R 1 . .
C C7 0.4778(2) 0.16621(14) 0.64024(16) 0.0273(5) Uani d . . . 1 . .
C C8 0.5546(3) 0.13006(16) 0.71966(19) 0.0401(7) Uani d . . . 1 . .
H H8A 0.6357 0.1429 0.723 0.06 Uiso calc U . R 1 . .
H H8B 0.5445 0.0712 0.719 0.06 Uiso calc U . R 1 . .
H H8C 0.5328 0.1529 0.7678 0.06 Uiso calc U . R 1 . .
C C9 0.3513(2) 0.14688(15) 0.63563(19) 0.0356(6) Uani d . . . 1 . .
H H9A 0.3278 0.175 0.6804 0.053 Uiso calc U . R 1 . .
H H9B 0.3423 0.0884 0.6413 0.053 Uiso calc U . R 1 . .
H H9C 0.3028 0.1648 0.5821 0.053 Uiso calc U . R 1 . .
C C10 0.5080(3) 0.12439(16) 0.56652(19) 0.0390(6) Uani d . . . 1 . .
H H10A 0.4611 0.1474 0.5148 0.059 Uiso calc U . R 1 . .
H H10B 0.4922 0.0664 0.5682 0.059 Uiso calc U . R 1 . .
H H10C 0.5902 0.1327 0.5695 0.059 Uiso calc U . R 1 . .
C C11 0.5271(3) 0.3052(2) 0.47109(18) 0.0488(8) Uani d . . . 1 . .
H H11A 0.546 0.2537 0.4488 0.073 Uiso calc U . R 1 . .
H H11B 0.5662 0.3493 0.4498 0.073 Uiso calc U . R 1 . .
H H11C 0.4433 0.3138 0.4541 0.073 Uiso calc U . R 1 . .
C C12 0.7346(2) 0.2793(2) 0.6126(2) 0.0509(8) Uani d . . . 1 . .
H H12A 0.7651 0.2771 0.6728 0.076 Uiso calc U . R 1 . .
H H12B 0.7752 0.3215 0.5897 0.076 Uiso calc U . R 1 . .
H H12C 0.7464 0.2269 0.5885 0.076 Uiso calc U . R 1 . .
C C13 0.1661(2) 0.36870(17) 0.7570(2) 0.0423(7) Uani d . . . 1 . .
C C14 0.1479(2) 0.44654(18) 0.7062(2) 0.0473(8) Uani d . . . 1 . .
H H14A 0.2014 0.4881 0.7352 0.071 Uiso calc U . R 1 . .
H H14B 0.0681 0.4653 0.6989 0.071 Uiso calc U . R 1 . .
H H14C 0.1623 0.4362 0.6518 0.071 Uiso calc U . R 1 . .
C C15 0.0779(3) 0.3053(2) 0.7136(3) 0.0815(14) Uani d . . . 1 . .
H H15A 0.0901 0.2931 0.659 0.122 Uiso calc U . R 1 . .
H H15B -0.0005 0.3265 0.707 0.122 Uiso calc U . R 1 . .
H H15C 0.0875 0.2559 0.7471 0.122 Uiso calc U . R 1 . .
C C16 0.1467(3) 0.3888(2) 0.8425(3) 0.0664(11) Uani d . . . 1 . .
H H16A 0.1548 0.3395 0.876 0.1 Uiso calc U . R 1 . .
H H16B 0.0689 0.4111 0.8356 0.1 Uiso calc U . R 1 . .
H H16C 0.2041 0.4287 0.8703 0.1 Uiso calc U . R 1 . .
C C17 0.4090(3) 0.3199(2) 0.94874(19) 0.0528(8) Uani d . . . 1 . .
H H17A 0.4475 0.3716 0.9451 0.079 Uiso calc U . R 1 . .
H H17B 0.4643 0.2822 0.983 0.079 Uiso calc U . R 1 . .
H H17C 0.3442 0.3286 0.9739 0.079 Uiso calc U . R 1 . .
C C18 0.2918(3) 0.17502(18) 0.8562(2) 0.0478(8) Uani d . . . 1 . .
H H18A 0.2263 0.1816 0.8809 0.072 Uiso calc U . R 1 . .
H H18B 0.3513 0.1417 0.8925 0.072 Uiso calc U . R 1 . .
H H18C 0.2655 0.1486 0.8021 0.072 Uiso calc U . R 1 . .
C C19 0.3169(3) 0.47698(19) 0.5320(2) 0.0529(8) Uani d . . . 1 . .
H H19A 0.3925 0.4855 0.5193 0.063 Uiso calc U . R 1 . .
H H19B 0.3016 0.5231 0.5655 0.063 Uiso calc U . R 1 . .
C C20 0.2228(4) 0.4693(3) 0.4539(3) 0.0926(16) Uani d . . . 1 . .
H H20A 0.2555 0.4575 0.4063 0.111 Uiso calc U . R 1 A 1
H H20B 0.1771 0.5199 0.4425 0.111 Uiso calc U . R 1 A 1
C C21A 0.1449(9) 0.3968(8) 0.4699(6) 0.059(3) Uani d . P . 0.5 B 1
H H21A 0.0858 0.415 0.4981 0.071 Uiso calc U P R 0.5 B 1
H H21B 0.1068 0.3685 0.4179 0.071 Uiso calc U P R 0.5 B 1
C C21B 0.1892(11) 0.3948(8) 0.4430(6) 0.082(4) Uani d . P . 0.5 B 2
H H21C 0.2191 0.3705 0.3983 0.098 Uiso calc U P R 0.5 B 2
H H21D 0.1037 0.3927 0.426 0.098 Uiso calc U P R 0.5 B 2
C C22 0.2343(3) 0.34606(18) 0.52440(19) 0.0466(8) Uani d . . . 1 . .
H H22A 0.1991 0.3106 0.5591 0.056 Uiso calc U . R 1 B 1
H H22B 0.2733 0.3118 0.4911 0.056 Uiso calc U . R 1 B 1
N N1 0.56323(15) 0.42571(12) 0.78920(11) 0.0234(4) Uani d . . . 1 . .
N N2 0.49307(16) 0.25481(11) 0.64019(12) 0.0230(4) Uani d . . . 1 . .
N N3 0.28455(17) 0.33705(12) 0.76399(14) 0.0277(4) Uani d . . . 1 . .
O O1 0.31631(15) 0.40137(10) 0.57601(10) 0.0311(4) Uani d . . . 1 . .

loop_
_atom_site_aniso_label
_atom_site_aniso_U_11
_atom_site_aniso_U_22
_atom_site_aniso_U_33
_atom_site_aniso_U_12
_atom_site_aniso_U_13
_atom_site_aniso_U_23
Lu1 0.01735(5) 0.01850(5) 0.02042(5) -0.00128(3) 0.00474(4) -0.00186(3)
Si1 0.0247(3) 0.0213(3) 0.0233(3) -0.0011(2) 0.0018(2) -0.0028(2)
Si2 0.0304(3) 0.0315(4) 0.0315(4) 0.0005(3) 0.0160(3) 0.0003(3)
Si3 0.0384(4) 0.0275(3) 0.0316(4) -0.0066(3) 0.0183(3) -0.0022(3)
C1 0.0233(11) 0.0272(12) 0.0379(14) -0.0026(9) -0.0053(10) 0.0028(11)
C2 0.0477(17) 0.0454(17) 0.0423(17) 0.0003(14) -0.0178(14) -0.0034(14)
C3 0.0228(13) 0.0464(17) 0.076(2) -0.0027(12) 0.0080(14) 0.0057(16)
C4 0.0300(14) 0.0335(15) 0.064(2) 0.0034(11) -0.0083(13) 0.0127(14)
C5 0.0462(16) 0.0264(14) 0.0551(19) -0.0015(12) 0.0107(14) 0.0079(13)
C6 0.0442(16) 0.0488(17) 0.0441(17) 0.0026(13) 0.0110(13) -0.0181(14)
C7 0.0302(12) 0.0220(11) 0.0306(13) 0.0033(9) 0.0097(10) -0.0022(9)
C8 0.0469(16) 0.0292(14) 0.0426(16) 0.0111(12) 0.0086(13) 0.0036(12)
C9 0.0355(14) 0.0251(13) 0.0483(17) -0.0041(10) 0.0146(12) -0.0052(11)
C10 0.0484(17) 0.0295(13) 0.0433(16) 0.0022(12) 0.0193(14) -0.0099(12)
C11 0.066(2) 0.0541(19) 0.0337(16) -0.0005(16) 0.0253(15) 0.0021(14)
C12 0.0356(15) 0.058(2) 0.067(2) 0.0015(14) 0.0267(15) -0.0010(17)
C13 0.0262(13) 0.0369(15) 0.070(2) -0.0016(11) 0.0242(14) -0.0029(14)
C14 0.0318(14) 0.0464(17) 0.067(2) 0.0126(12) 0.0192(14) 0.0015(15)
C15 0.0268(16) 0.057(2) 0.156(5) -0.0139(15) 0.014(2) -0.010(3)
C16 0.067(2) 0.062(2) 0.093(3) 0.0177(18) 0.061(2) 0.011(2)
C17 0.077(2) 0.054(2) 0.0331(16) -0.0127(17) 0.0243(16) -0.0045(14)
C18 0.0592(19) 0.0339(15) 0.059(2) -0.0094(14) 0.0301(16) 0.0041(14)
C19 0.074(2) 0.0352(16) 0.0454(18) 0.0080(15) 0.0078(16) 0.0129(14)
C20 0.120(4) 0.090(4) 0.048(2) 0.015(3) -0.015(2) 0.027(2)
C21A 0.052(5) 0.082(6) 0.032(5) 0.004(4) -0.010(3) -0.004(5)
C21B 0.105(10) 0.073(7) 0.041(6) -0.004(7) -0.029(5) 0.015(5)
C22 0.0507(18) 0.0432(17) 0.0357(16) -0.0013(13) -0.0084(14) -0.0126(13)
N1 0.0217(9) 0.0213(9) 0.0247(10) -0.0026(7) 0.0013(8) 0.0017(8)
N2 0.0248(9) 0.0220(9) 0.0231(10) 0.0011(7) 0.0079(8) -0.0010(8)
N3 0.0246(10) 0.0249(10) 0.0377(12) -0.0030(8) 0.0155(9) -0.0038(9)
O1 0.0354(9) 0.0257(9) 0.0271(9) 0.0035(7) -0.0014(7) -0.0010(7)

loop_
_atom_type_symbol
_atom_type_description
_atom_type_scat_dispersion_real
_atom_type_scat_dispersion_imag
_atom_type_scat_source
C C 0.0033 0.0016 'International Tables Vol C Tables 4.2.6.8 and 6.1.1.4'
H H 0.0000 0.0000 'International Tables Vol C Tables 4.2.6.8 and 6.1.1.4'
N N 0.0061 0.0033 'International Tables Vol C Tables 4.2.6.8 and 6.1.1.4'
O O 0.0106 0.0060 'International Tables Vol C Tables 4.2.6.8 and 6.1.1.4'
Si Si 0.0817 0.0704 'International Tables Vol C Tables 4.2.6.8 and 6.1.1.4'
Lu Lu -0.4720 5.8584 'International Tables Vol C Tables 4.2.6.8 and 6.1.1.4'

loop_
_geom_angle_atom_site_label_1
_geom_angle_atom_site_label_2
_geom_angle_atom_site_label_3
_geom_angle
N1 Lu1 N2 114.79(7)
N1 Lu1 N3 107.64(7)
N2 Lu1 N3 121.31(7)
N1 Lu1 O1 125.15(7)
N2 Lu1 O1 89.85(7)
N3 Lu1 O1 97.35(7)
N1 Lu1 H1S 61.6(6)
N2 Lu1 H1S 147.3(6)
N3 Lu1 H1S 88.3(6)
O1 Lu1 H1S 71.5(6)
N1 Lu1 H2S 77.6(6)
N2 Lu1 H2S 61.2(6)
N3 Lu1 H2S 170.5(6)
O1 Lu1 H2S 73.3(6)
H1S Lu1 H2S 87.3(9)
N1 Lu1 H3S 84.0(7)
N2 Lu1 H3S 82.8(7)
N3 Lu1 H3S 62.9(7)
O1 Lu1 H3S 149.9(7)
H1S Lu1 H3S 126.3(9)
H2S Lu1 H3S 126.2(9)
N1 Si1 C5 118.22(12)
N1 Si1 C6 119.24(13)
C5 Si1 C6 107.71(14)
N1 Si1 H1S 96.5(11)
C5 Si1 H1S 108.9(10)
C6 Si1 H1S 104.3(10)
N2 Si2 C12 118.42(13)
N2 Si2 C11 118.49(13)
C12 Si2 C11 105.98(15)
N2 Si2 H2S 99.6(11)
C12 Si2 H2S 106.2(10)
C11 Si2 H2S 106.7(11)
N3 Si3 C17 119.74(14)
N3 Si3 C18 119.56(14)
C17 Si3 C18 106.54(15)
N3 Si3 H3S 97.4(11)
C17 Si3 H3S 104.4(11)
C18 Si3 H3S 106.9(10)
N1 C1 C4 109.26(19)
N1 C1 C3 110.2(2)
C4 C1 C3 108.1(2)
N1 C1 C2 111.6(2)
C4 C1 C2 108.8(2)
C3 C1 C2 108.8(2)
C1 C2 H2A 109.5
C1 C2 H2B 109.5
H2A C2 H2B 109.5
C1 C2 H2C 109.5
H2A C2 H2C 109.5
H2B C2 H2C 109.5
C1 C3 H3A 109.5
C1 C3 H3B 109.5
H3A C3 H3B 109.5
C1 C3 H3C 109.5
H3A C3 H3C 109.5
H3B C3 H3C 109.5
C1 C4 H4A 109.5
C1 C4 H4B 109.5
H4A C4 H4B 109.5
C1 C4 H4C 109.5
H4A C4 H4C 109.5
H4B C4 H4C 109.5
Si1 C5 H5A 109.5
Si1 C5 H5B 109.5
H5A C5 H5B 109.5
Si1 C5 H5C 109.5
H5A C5 H5C 109.5
H5B C5 H5C 109.5
Si1 C6 H6A 109.5
Si1 C6 H6B 109.5
H6A C6 H6B 109.5
Si1 C6 H6C 109.5
H6A C6 H6C 109.5
H6B C6 H6C 109.5
N2 C7 C9 109.18(19)
N2 C7 C8 109.9(2)
C9 C7 C8 109.4(2)
N2 C7 C10 113.2(2)
C9 C7 C10 107.2(2)
C8 C7 C10 107.9(2)
C7 C8 H8A 109.5
C7 C8 H8B 109.5
H8A C8 H8B 109.5
C7 C8 H8C 109.5
H8A C8 H8C 109.5
H8B C8 H8C 109.5
C7 C9 H9A 109.5
C7 C9 H9B 109.5
H9A C9 H9B 109.5
C7 C9 H9C 109.5
H9A C9 H9C 109.5
H9B C9 H9C 109.5
C7 C10 H10A 109.5
C7 C10 H10B 109.5
H10A C10 H10B 109.5
C7 C10 H10C 109.5
H10A C10 H10C 109.5
H10B C10 H10C 109.5
Si2 C11 H11A 109.5
Si2 C11 H11B 109.5
H11A C11 H11B 109.5
Si2 C11 H11C 109.5
H11A C11 H11C 109.5
H11B C11 H11C 109.5
Si2 C12 H12A 109.5
Si2 C12 H12B 109.5
H12A C12 H12B 109.5
Si2 C12 H12C 109.5
H12A C12 H12C 109.5
H12B C12 H12C 109.5
N3 C13 C14 109.9(2)
N3 C13 C15 108.9(2)
C14 C13 C15 109.3(3)
N3 C13 C16 111.5(3)
C14 C13 C16 107.4(3)
C15 C13 C16 109.8(3)
C13 C14 H14A 109.5
C13 C14 H14B 109.5
H14A C14 H14B 109.5
C13 C14 H14C 109.5
H14A C14 H14C 109.5
H14B C14 H14C 109.5
C13 C15 H15A 109.5
C13 C15 H15B 109.5
H15A C15 H15B 109.5
C13 C15 H15C 109.5
H15A C15 H15C 109.5
H15B C15 H15C 109.5
C13 C16 H16A 109.5
C13 C16 H16B 109.5
H16A C16 H16B 109.5
C13 C16 H16C 109.5
H16A C16 H16C 109.5
H16B C16 H16C 109.5
Si3 C17 H17A 109.5
Si3 C17 H17B 109.5
H17A C17 H17B 109.5
Si3 C17 H17C 109.5
H17A C17 H17C 109.5
H17B C17 H17C 109.5
Si3 C18 H18A 109.5
Si3 C18 H18B 109.5
H18A C18 H18B 109.5
Si3 C18 H18C 109.5
H18A C18 H18C 109.5
H18B C18 H18C 109.5
O1 C19 C20 105.6(3)
O1 C19 H19A 110.6
C20 C19 H19A 110.6
O1 C19 H19B 110.6
C20 C19 H19B 110.6
H19A C19 H19B 108.7
C21B C20 C19 110.0(6)
C19 C20 C21A 105.2(4)
C19 C20 H20A 110.7
C21A C20 H20A 110.7
C19 C20 H20B 110.7
C21A C20 H20B 110.7
H20A C20 H20B 108.8
C22 C21A C20 99.8(6)
C22 C21A H21A 111.8
C20 C21A H21A 111.8
C22 C21A H21B 111.8
C20 C21A H21B 111.8
H21A C21A H21B 109.5
C20 C21B C22 110.1(8)
C20 C21B H21C 109.6
C22 C21B H21C 109.6
C20 C21B H21D 109.6
C22 C21B H21D 109.6
H21C C21B H21D 108.1
O1 C22 C21A 106.4(5)
O1 C22 C21B 102.9(5)
O1 C22 H22A 110.5
C21A C22 H22A 110.5
O1 C22 H22B 110.5
C21A C22 H22B 110.5
H22A C22 H22B 108.6
C1 N1 Si1 122.51(15)
C1 N1 Lu1 137.38(15)
Si1 N1 Lu1 99.91(8)
C7 N2 Si2 123.89(15)
C7 N2 Lu1 133.33(15)
Si2 N2 Lu1 102.76(9)
C13 N3 Si3 122.63(19)
C13 N3 Lu1 138.34(18)
Si3 N3 Lu1 98.61(9)
C19 O1 C22 109.3(2)
C19 O1 Lu1 131.86(17)
C22 O1 Lu1 118.64(16)

loop_
_geom_bond_atom_site_label_1
_geom_bond_atom_site_label_2
_geom_bond_distance
Lu1 N1 2.1989(18)
Lu1 N2 2.2145(18)
Lu1 N3 2.2189(19)
Lu1 O1 2.3381(17)
Lu1 H1S 2.36(3)
Lu1 H2S 2.53(3)
Lu1 H3S 2.35(3)
Si1 N1 1.693(2)
Si1 C5 1.861(3)
Si1 C6 1.863(3)
Si1 H1S 1.43(2)
Si2 N2 1.693(2)
Si2 C12 1.872(3)
Si2 C11 1.874(3)
Si2 H2S 1.48(3)
Si3 N3 1.689(2)
Si3 C17 1.869(3)
Si3 C18 1.873(3)
Si3 H3S 1.48(3)
C1 N1 1.480(3)
C1 C4 1.523(4)
C1 C3 1.532(4)
C1 C2 1.533(4)
C2 H2A 0.98
C2 H2B 0.98
C2 H2C 0.98
C3 H3A 0.98
C3 H3B 0.98
C3 H3C 0.98
C4 H4A 0.98
C4 H4B 0.98
C4 H4C 0.98
C5 H5A 0.98
C5 H5B 0.98
C5 H5C 0.98
C6 H6A 0.98
C6 H6B 0.98
C6 H6C 0.98
C7 N2 1.477(3)
C7 C9 1.528(4)
C7 C8 1.530(4)
C7 C10 1.532(4)
C8 H8A 0.98
C8 H8B 0.98
C8 H8C 0.98
C9 H9A 0.98
C9 H9B 0.98
C9 H9C 0.98
C10 H10A 0.98
C10 H10B 0.98
C10 H10C 0.98
C11 H11A 0.98
C11 H11B 0.98
C11 H11C 0.98
C12 H12A 0.98
C12 H12B 0.98
C12 H12C 0.98
C13 N3 1.486(3)
C13 C14 1.527(4)
C13 C15 1.533(4)
C13 C16 1.539(5)
C14 H14A 0.98
C14 H14B 0.98
C14 H14C 0.98
C15 H15A 0.98
C15 H15B 0.98
C15 H15C 0.98
C16 H16A 0.98
C16 H16B 0.98
C16 H16C 0.98
C17 H17A 0.98
C17 H17B 0.98
C17 H17C 0.98
C18 H18A 0.98
C18 H18B 0.98
C18 H18C 0.98
C19 O1 1.451(3)
C19 C20 1.496(5)
C19 H19A 0.99
C19 H19B 0.99
C20 C21B 1.294(13)
C20 C21A 1.581(13)
C20 H20A 0.99
C20 H20B 0.99
C21A C22 1.477(11)
C21A H21A 0.99
C21A H21B 0.99
C21B C22 1.555(11)
C21B H21C 0.99
C21B H21D 0.99
C22 O1 1.454(3)
C22 H22A 0.99
C22 H22B 0.99
